data_2218485
loop_
_publ_author_name
'Shen, Hong'
'Nie, Jing-Jing'
'Xu, Duan-Jun'

_publ_section_title
;
 2-Amino-4-methylpyridinium 4-aminobenzoate
;
_journal_coeditor_code NG2457
_journal_issue 6
_journal_name_full 'Acta Crystallographica Section E'
_journal_page_first o1129
_journal_paper_doi 10.1107/S1600536808014839
_journal_volume 64
_journal_year 2008
_chemical_formula_iupac 'C6 H9 N2 +, C7 H6 N O2 -'
_chemical_formula_moiety 'C6 H9 N2 +, C7 H6 N O2 -'
_chemical_formula_sum 'C13 H15 N3 O2'
_chemical_formula_weight 245.28
_chemical_name_systematic
;
2-Amino-4-methylpyridinium 4-aminobenzoate
;
_space_group_IT_number 19
_symmetry_cell_setting orthorhombic
_symmetry_space_group_name_Hall 'P 2ac 2ab'
_symmetry_space_group_name_H-M 'P 21 21 21'
_atom_sites_solution_hydrogens geom
_atom_sites_solution_primary direct
_atom_sites_solution_secondary difmap
_audit_creation_method SHELXL-97
_cell_angle_alpha 90.00
_cell_angle_beta 90.00
_cell_angle_gamma 90.00
_cell_formula_units_Z 4
_cell_length_a 5.5734(14)
_cell_length_b 8.8154(16)
_cell_length_c 25.374(5)
_cell_measurement_reflns_used 2654
_cell_measurement_temperature 295(2)
_cell_measurement_theta_max 25.2
_cell_measurement_theta_min 2.0
_cell_volume 1246.7(5)
_computing_cell_refinement 'PROCESS-AUTO (Rigaku, 1998)'
_computing_data_collection 'PROCESS-AUTO (Rigaku, 1998)'
_computing_data_reduction 'CrystalStructure (Rigaku/MSC, 2002)'
_computing_molecular_graphics 'ORTEP-3 for Windows (Farrugia, 1997)'
_computing_publication_material 'WinGX (Farrugia, 1999)'
_computing_structure_refinement 'SHELXL97 (Sheldrick, 2008)'
_computing_structure_solution 'SIR92 (Altomare <i>et al.</i>,  1993)'
_diffrn_ambient_temperature 295(2)
_diffrn_detector_area_resol_mean 10.00
_diffrn_measured_fraction_theta_full 0.997
_diffrn_measured_fraction_theta_max 0.997
_diffrn_measurement_device_type 'Rigaku R-AXIS RAPID IP'
_diffrn_measurement_method \w
_diffrn_radiation_monochromator graphite
_diffrn_radiation_source 'fine-focus sealed tube'
_diffrn_radiation_type MoK\a
_diffrn_radiation_wavelength 0.71073
_diffrn_reflns_av_R_equivalents 0.0589
_diffrn_reflns_av_sigmaI/netI 0.0287
_diffrn_reflns_limit_h_max 6
_diffrn_reflns_limit_h_min -6
_diffrn_reflns_limit_k_max 10
_diffrn_reflns_limit_k_min -10
_diffrn_reflns_limit_l_max 29
_diffrn_reflns_limit_l_min -30
_diffrn_reflns_number 14099
_diffrn_reflns_theta_full 26.00
_diffrn_reflns_theta_max 26.00
_diffrn_reflns_theta_min 1.61
_diffrn_standards_interval_count 0
_diffrn_standards_interval_time 0
_diffrn_standards_number 0
_exptl_absorpt_coefficient_mu 0.091
_exptl_absorpt_correction_type none
_exptl_crystal_colour 'light brown'
_exptl_crystal_density_diffrn 1.307
_exptl_crystal_density_method 'not measured'
_exptl_crystal_description chunk
_exptl_crystal_F_000 520
_exptl_crystal_size_max 0.46
_exptl_crystal_size_mid 0.38
_exptl_crystal_size_min 0.30
_refine_diff_density_max 0.129
_refine_diff_density_min -0.123
_refine_ls_extinction_coef 0.015(3)
_refine_ls_extinction_expression Fc^*^=kFc[1+0.001xFc^2^\l^3^/sin(2\q)]^-1/4^
_refine_ls_extinction_method 'SHELXL97 (Sheldrick, 2008)'
_refine_ls_goodness_of_fit_ref 1.043
_refine_ls_hydrogen_treatment constr
_refine_ls_matrix_type full
_refine_ls_number_parameters 165
_refine_ls_number_reflns 1451
_refine_ls_number_restraints 0
_refine_ls_restrained_S_all 1.043
_refine_ls_R_factor_all 0.0550
_refine_ls_R_factor_gt 0.0373
_refine_ls_shift/su_max 0.001
_refine_ls_shift/su_mean 0.001
_refine_ls_structure_factor_coef Fsqd
_refine_ls_weighting_details 'calc w=1/[\s^2^(Fo^2^)+(0.0449P)^2^+0.1505P] where P=(Fo^2^+2Fc^2^)/3'
_refine_ls_weighting_scheme calc
_refine_ls_wR_factor_gt 0.0876
_refine_ls_wR_factor_ref 0.0954
_reflns_number_gt 1126
_reflns_number_total 1451
_reflns_threshold_expression I>2\s(I)
_cod_data_source_file ng2457.cif
_cod_data_source_block I
_cod_original_cell_volume 1246.6(5)
_cod_database_code 2218485
_cod_database_fobs_code 2218485

loop_
_symmetry_equiv_pos_as_xyz
'x, y, z'
'-x+1/2, -y, z+1/2'
'x+1/2, -y+1/2, -z'
'-x, y+1/2, -z+1/2'

loop_
_atom_site_type_symbol
_atom_site_label
_atom_site_fract_x
_atom_site_fract_y
_atom_site_fract_z
_atom_site_U_iso_or_equiv
_atom_site_adp_type
_atom_site_calc_flag
_atom_site_refinement_flags
_atom_site_occupancy
N N1 -0.5107(5) 0.2323(3) 0.74214(9) 0.0710(7) Uani d . 1
H H1A -0.4459 0.1947 0.7712 0.106 Uiso d R 1
H H1B -0.6362 0.1981 0.7267 0.106 Uiso d R 1
N N2 0.5736(4) 0.8834(2) 0.61196(7) 0.0520(6) Uani d . 1
H H2N 0.4548 0.8231 0.6256 0.078 Uiso d R 1
N N3 0.4308(5) 0.8308(3) 0.52906(8) 0.0660(7) Uani d . 1
H H3A 0.4443 0.8528 0.4934 0.099 Uiso d R 1
H H3B 0.3098 0.7766 0.5454 0.099 Uiso d R 1
O O1 0.0737(4) 0.6432(2) 0.57815(6) 0.0692(6) Uani d . 1
O O2 0.2584(3) 0.6999(2) 0.65310(6) 0.0562(5) Uani d . 1
C C1 -0.0644(4) 0.5269(3) 0.65687(9) 0.0451(6) Uani d . 1
C C2 -0.0117(4) 0.4843(3) 0.70832(9) 0.0497(6) Uani d . 1
H H2 0.1249 0.5233 0.7244 0.060 Uiso calc R 1
C C3 -0.1565(5) 0.3857(3) 0.73617(9) 0.0523(7) Uani d . 1
H H3 -0.1139 0.3568 0.7702 0.063 Uiso calc R 1
C C4 -0.3654(5) 0.3295(3) 0.71361(9) 0.0488(6) Uani d . 1
C C5 -0.4210(5) 0.3741(3) 0.66250(10) 0.0581(7) Uani d . 1
H H5 -0.5612 0.3388 0.6468 0.070 Uiso calc R 1
C C6 -0.2727(5) 0.4694(3) 0.63474(10) 0.0550(7) Uani d . 1
H H6 -0.3129 0.4960 0.6004 0.066 Uiso calc R 1
C C7 0.0980(5) 0.6303(3) 0.62688(9) 0.0479(6) Uani d . 1
C C8 0.5886(5) 0.9037(3) 0.55940(9) 0.0482(6) Uani d . 1
C C9 0.7670(5) 1.0014(3) 0.53990(10) 0.0520(6) Uani d . 1
H H9 0.7815 1.0156 0.5037 0.062 Uiso calc R 1
C C10 0.9189(5) 1.0757(3) 0.57306(10) 0.0551(7) Uani d . 1
C C11 0.8960(6) 1.0501(3) 0.62760(11) 0.0668(8) Uani d . 1
H H11 0.9977 1.0989 0.6512 0.080 Uiso calc R 1
C C12 0.7262(6) 0.9547(3) 0.64526(10) 0.0636(8) Uani d . 1
H H12 0.7131 0.9372 0.6813 0.076 Uiso calc R 1
C C13 1.1031(6) 1.1849(3) 0.55251(12) 0.0742(8) Uani d . 1
H H13A 1.1123 1.1766 0.5148 0.111 Uiso calc R 1
H H13B 1.2567 1.1615 0.5676 0.111 Uiso calc R 1
H H13C 1.0582 1.2865 0.5619 0.111 Uiso calc R 1

loop_
_atom_site_aniso_label
_atom_site_aniso_U_11
_atom_site_aniso_U_22
_atom_site_aniso_U_33
_atom_site_aniso_U_12
_atom_site_aniso_U_13
_atom_site_aniso_U_23
N1 0.0621(14) 0.0843(17) 0.0664(14) -0.0162(14) -0.0039(12) 0.0169(13)
N2 0.0637(14) 0.0562(12) 0.0360(11) 0.0004(12) 0.0035(11) 0.0007(9)
N3 0.0751(15) 0.0825(16) 0.0403(11) -0.0200(16) 0.0037(12) -0.0003(11)
O1 0.0800(14) 0.0940(14) 0.0336(9) -0.0151(13) -0.0001(10) 0.0088(9)
O2 0.0660(11) 0.0651(10) 0.0374(9) -0.0093(11) 0.0020(10) 0.0024(8)
C1 0.0495(14) 0.0509(13) 0.0350(12) 0.0068(13) 0.0035(12) 0.0009(10)
C2 0.0508(14) 0.0590(14) 0.0391(13) -0.0028(13) -0.0028(11) 0.0011(12)
C3 0.0537(16) 0.0673(16) 0.0360(12) -0.0002(14) -0.0013(11) 0.0086(13)
C4 0.0489(15) 0.0536(14) 0.0440(14) 0.0021(13) 0.0023(12) 0.0017(12)
C5 0.0525(15) 0.0734(18) 0.0484(15) -0.0043(16) -0.0046(14) -0.0018(13)
C6 0.0599(17) 0.0668(17) 0.0383(14) 0.0070(16) -0.0040(13) 0.0035(12)
C7 0.0559(16) 0.0525(14) 0.0354(13) 0.0065(14) 0.0036(12) 0.0021(11)
C8 0.0554(15) 0.0498(13) 0.0395(13) 0.0042(14) 0.0032(12) 0.0006(11)
C9 0.0635(16) 0.0517(13) 0.0409(13) 0.0048(15) 0.0058(13) 0.0019(11)
C10 0.0574(16) 0.0479(14) 0.0598(16) 0.0027(14) 0.0011(15) 0.0004(12)
C11 0.076(2) 0.0692(18) 0.0554(17) -0.0099(18) -0.0100(16) -0.0047(14)
C12 0.082(2) 0.0698(18) 0.0387(14) 0.0010(19) -0.0040(15) -0.0012(13)
C13 0.0708(19) 0.0678(18) 0.084(2) -0.0106(19) 0.0038(18) -0.0001(16)

loop_
_atom_type_symbol
_atom_type_description
_atom_type_scat_dispersion_real
_atom_type_scat_dispersion_imag
_atom_type_scat_source
C C 0.0033 0.0000 'International Tables Vol C Tables 4.2.6.8 and 6.1.1.4'
H H 0.0000 0.0000 'International Tables Vol C Tables 4.2.6.8 and 6.1.1.4'
N N 0.0061 0.0000 'International Tables Vol C Tables 4.2.6.8 and 6.1.1.4'
O O 0.0106 0.0000 'International Tables Vol C Tables 4.2.6.8 and 6.1.1.4'

loop_
_geom_angle_atom_site_label_1
_geom_angle_atom_site_label_2
_geom_angle_atom_site_label_3
_geom_angle
C4 N1 H1A 115.4
C4 N1 H1B 117.1
H1A N1 H1B 125.7
C8 N2 C12 121.1(2)
C8 N2 H2N 119.7
C12 N2 H2N 119.2
C8 N3 H3A 114.1
C8 N3 H3B 118.1
H3A N3 H3B 127.2
C6 C1 C2 117.3(2)
C6 C1 C7 121.7(2)
C2 C1 C7 121.0(2)
C3 C2 C1 121.8(2)
C3 C2 H2 119.1
C1 C2 H2 119.1
C2 C3 C4 120.2(2)
C2 C3 H3 119.9
C4 C3 H3 119.9
N1 C4 C3 119.7(2)
N1 C4 C5 122.2(2)
C3 C4 C5 118.1(2)
C6 C5 C4 121.1(3)
C6 C5 H5 119.4
C4 C5 H5 119.4
C5 C6 C1 121.4(2)
C5 C6 H6 119.3
C1 C6 H6 119.3
O1 C7 O2 123.4(2)
O1 C7 C1 119.6(2)
O2 C7 C1 117.0(2)
N3 C8 N2 117.8(2)
N3 C8 C9 124.0(2)
N2 C8 C9 118.3(2)
C10 C9 C8 121.1(2)
C10 C9 H9 119.4
C8 C9 H9 119.4
C9 C10 C11 118.3(3)
C9 C10 C13 121.3(2)
C11 C10 C13 120.4(3)
C12 C11 C10 119.5(3)
C12 C11 H11 120.3
C10 C11 H11 120.3
C11 C12 N2 121.7(2)
C11 C12 H12 119.1
N2 C12 H12 119.1
C10 C13 H13A 109.5
C10 C13 H13B 109.5
H13A C13 H13B 109.5
C10 C13 H13C 109.5
H13A C13 H13C 109.5
H13B C13 H13C 109.5

loop_
_geom_bond_atom_site_label_1
_geom_bond_atom_site_label_2
_geom_bond_distance
_geom_bond_publ_flag
N1 C4 1.384(3) ?
N1 H1A 0.8846 ?
N1 H1B 0.8568 ?
N2 C8 1.348(3) ?
N2 C12 1.354(3) ?
N2 H2N 0.9167 ?
N3 C8 1.334(3) ?
N3 H3A 0.9287 ?
N3 H3B 0.9252 ?
O1 C7 1.249(3) y
O2 C7 1.272(3) y
C1 C6 1.385(4) ?
C1 C2 1.390(3) ?
C1 C7 1.494(3) ?
C2 C3 1.381(3) ?
C2 H2 0.9300 ?
C3 C4 1.389(3) ?
C3 H3 0.9300 ?
C4 C5 1.390(3) ?
C5 C6 1.373(4) ?
C5 H5 0.9300 ?
C6 H6 0.9300 ?
C8 C9 1.405(4) ?
C9 C10 1.361(4) ?
C9 H9 0.9300 ?
C10 C11 1.408(4) ?
C10 C13 1.501(4) ?
C11 C12 1.343(4) ?
C11 H11 0.9300 ?
C12 H12 0.9300 ?
C13 H13A 0.9600 ?
C13 H13B 0.9600 ?
C13 H13C 0.9600 ?

loop_
_geom_hbond_atom_site_label_D
_geom_hbond_atom_site_label_H
_geom_hbond_atom_site_label_A
_geom_hbond_site_symmetry_A
_geom_hbond_distance_DH
_geom_hbond_distance_HA
_geom_hbond_distance_DA
_geom_hbond_angle_DHA
_geom_hbond_publ_flag
N1 H1A O2 4_546 0.89 2.19 3.021(3) 157 y
N2 H2N O2 . 0.92 1.69 2.606(3) 174 y
N3 H3A O1 3_566 0.93 1.95 2.844(3) 160 y
N3 H3B O1 . 0.92 1.95 2.872(3) 174 y
C3 H3 O2 4_546 0.93 2.52 3.301(3) 142 y

loop_
_cod_related_entry_id
_cod_related_entry_database
_cod_related_entry_code
1 ChemSpider 30655508
